data_4302534
loop_
_publ_author_name
'Jean-Claude G. B\"unzli'
'Nail M. Shavaleev'
'Rosario Scopelliti'
'Fr\'ed\'eric Gumy'

_publ_contact_author_address
;Ecole polytechnique f\'ed\'erale de Lausanne
Institut des sciences et ing\'enierie chimiques
EPFL SB ISIC LCSL
BCH 1402 (B\^at. BCH)
CH-1015 Lausanne
Switzerland
;
_publ_contact_author_email jean-claude.bunzli@epfl.ch
_publ_contact_author_fax '+41 21 693 98 25'
_publ_contact_author_name 'Jean-Claude B\"unzli'
_publ_contact_author_phone '+41 21 693 98 21'
_publ_section_title
;
Benzothiazole- and Benzoxazole-Substituted Pyridine-2-Carboxylates as
Efficient Sensitizers of Europium Luminescence
;
_journal_name_full 'Inorganic Chemistry'
_journal_page_first 6178
_journal_page_last 6191
_journal_paper_doi 10.1021/ic9005136
_journal_volume 48
_journal_year 2009
_chemical_formula_moiety 'C39 H21 Eu N6 O9, 2(C2 H6 O)'
_chemical_formula_sum 'C43 H33 Eu N6 O11'
_chemical_formula_weight 961.71
_chemical_name_systematic
; 
 ? 
;
_space_group_IT_number 14
_symmetry_cell_setting monoclinic
_symmetry_space_group_name_Hall '-P 2ybc'
_symmetry_space_group_name_H-M 'P 1 21/c 1'
_atom_sites_solution_hydrogens geom
_atom_sites_solution_primary direct
_atom_sites_solution_secondary difmap
_audit_creation_method SHELXL-97
_cell_angle_alpha 90.00
_cell_angle_beta 116.734(6)
_cell_angle_gamma 90.00
_cell_formula_units_Z 4
_cell_length_a 12.3155(14)
_cell_length_b 26.6467(16)
_cell_length_c 13.1243(9)
_cell_measurement_reflns_used 239
_cell_measurement_temperature 100(2)
_cell_measurement_theta_max 21.220
_cell_measurement_theta_min 4.601
_cell_volume 3846.6(6)
_computing_cell_refinement 'Dirax/lsq (Duisenberg & Schreurs, 1989-2000)'
_computing_data_collection 'Collect (Bruker AXS BV, 1997-2004)'
_computing_data_reduction 'EvalCCD (Duisenberg & Schreurs, 1990-2000)'
_computing_molecular_graphics 'Bruker SHELXTL'
_computing_publication_material 'Bruker SHELXTL'
_computing_structure_refinement 'SHELXL-97 (Sheldrick, 1997)'
_computing_structure_solution 'SHELXS-97 (Sheldrick, 1990)'
_diffrn_ambient_temperature 100(2)
_diffrn_measured_fraction_theta_full 0.996
_diffrn_measured_fraction_theta_max 0.996
_diffrn_measurement_device_type 'Bruker APEX II CCD'
_diffrn_measurement_method 'phi and omega scans'
_diffrn_radiation_monochromator graphite
_diffrn_radiation_source 'fine-focus sealed tube'
_diffrn_radiation_type MoK\a
_diffrn_radiation_wavelength 0.71073
_diffrn_reflns_av_R_equivalents 0.0420
_diffrn_reflns_av_sigmaI/netI 0.0208
_diffrn_reflns_limit_h_max 15
_diffrn_reflns_limit_h_min -15
_diffrn_reflns_limit_k_max 34
_diffrn_reflns_limit_k_min -34
_diffrn_reflns_limit_l_max 17
_diffrn_reflns_limit_l_min -17
_diffrn_reflns_number 93628
_diffrn_reflns_theta_full 27.52
_diffrn_reflns_theta_max 27.52
_diffrn_reflns_theta_min 3.40
_exptl_absorpt_coefficient_mu 1.704
_exptl_absorpt_correction_T_max 1.0000
_exptl_absorpt_correction_T_min 0.8686
_exptl_absorpt_correction_type multi-scan
_exptl_absorpt_process_details 'SADABS V2.10, G.M.Sheldrick, 2003'
_exptl_crystal_colour colourless
_exptl_crystal_density_diffrn 1.661
_exptl_crystal_density_method 'not measured'
_exptl_crystal_description prismatic
_exptl_crystal_F_000 1936
_exptl_crystal_size_max 0.22
_exptl_crystal_size_mid 0.17
_exptl_crystal_size_min 0.10
_refine_diff_density_max 0.581
_refine_diff_density_min -0.339
_refine_diff_density_rms 0.071
_refine_ls_extinction_method none
_refine_ls_goodness_of_fit_ref 1.101
_refine_ls_hydrogen_treatment riding
_refine_ls_matrix_type full
_refine_ls_number_parameters 550
_refine_ls_number_reflns 8828
_refine_ls_number_restraints 0
_refine_ls_restrained_S_all 1.101
_refine_ls_R_factor_all 0.0288
_refine_ls_R_factor_gt 0.0222
_refine_ls_shift/su_max 0.002
_refine_ls_shift/su_mean 0.000
_refine_ls_structure_factor_coef Fsqd
_refine_ls_weighting_details 'calc w=1/[\s^2^(Fo^2^)+(0.0138P)^2^+3.7352P] where P=(Fo^2^+2Fc^2^)/3'
_refine_ls_weighting_scheme calc
_refine_ls_wR_factor_gt 0.0440
_refine_ls_wR_factor_ref 0.0462
_reflns_number_gt 7796
_reflns_number_total 8828
_reflns_threshold_expression >2sigma(I)
_cod_data_source_file ic9005136_si_001_03.cif
_cod_data_source_block '[Eu(L)3]'
_cod_depositor_comments
;
The following automatic conversions were performed:
'_symmetry_cell_setting' value 'Monoclinic' changed to 'monoclinic'
according to '/home/saulius/struct/CIF-dictionaries/cif_core.dic'
dictionary named 'cif_core.dic' version 2.4.1 from 2010-06-29.

Automatic conversion script
Id: cif_fix_enum 1527 2010-12-29 10:47:43Z saulius 
;
_cod_database_code 4302534

loop_
_symmetry_equiv_pos_as_xyz
'x, y, z'
'-x, y+1/2, -z+1/2'
'-x, -y, -z'
'x, -y-1/2, z-1/2'

loop_
_atom_site_label
_atom_site_type_symbol
_atom_site_fract_x
_atom_site_fract_y
_atom_site_fract_z
_atom_site_U_iso_or_equiv
_atom_site_adp_type
_atom_site_occupancy
_atom_site_symmetry_multiplicity
_atom_site_calc_flag
_atom_site_refinement_flags
_atom_site_disorder_assembly
_atom_site_disorder_group
Eu1 Eu 0.087512(8) 0.145219(4) 0.358991(8) 0.01025(3) Uani 1 1 d . . .
O1 O 0.16151(13) 0.18921(5) 0.53472(11) 0.0148(3) Uani 1 1 d . . .
O2 O 0.20553(13) 0.25995(5) 0.63884(12) 0.0182(3) Uani 1 1 d . . .
O3 O -0.08423(12) 0.25183(5) 0.03606(11) 0.0151(3) Uani 1 1 d . . .
O4 O -0.11201(12) 0.16889(5) 0.32153(12) 0.0161(3) Uani 1 1 d . . .
O5 O -0.28448(13) 0.16070(6) 0.33972(13) 0.0197(3) Uani 1 1 d . . .
O6 O 0.25620(13) 0.02213(5) 0.64503(12) 0.0173(3) Uani 1 1 d . . .
O7 O -0.00253(13) 0.06988(5) 0.26239(12) 0.0162(3) Uani 1 1 d . . .
O8 O -0.02225(14) 0.00455(6) 0.14700(12) 0.0225(3) Uani 1 1 d . . .
O9 O 0.45039(13) 0.18176(5) 0.32237(12) 0.0170(3) Uani 1 1 d . . .
N1 N 0.07558(14) 0.23979(6) 0.34077(13) 0.0127(3) Uani 1 1 d . . .
N2 N -0.02791(15) 0.18200(6) 0.14583(14) 0.0133(3) Uani 1 1 d . . .
N3 N -0.00059(15) 0.09929(6) 0.47572(13) 0.0129(3) Uani 1 1 d . . .
N4 N 0.23169(15) 0.07946(6) 0.50966(14) 0.0135(3) Uani 1 1 d . . .
N5 N 0.18649(15) 0.10482(6) 0.24128(13) 0.0129(3) Uani 1 1 d . . .
N6 N 0.31232(15) 0.17984(6) 0.39197(14) 0.0131(3) Uani 1 1 d . . .
C1 C 0.16590(17) 0.23706(8) 0.54747(17) 0.0143(4) Uani 1 1 d . . .
C2 C 0.11779(17) 0.26707(8) 0.43675(17) 0.0140(4) Uani 1 1 d . . .
C3 C 0.11534(19) 0.31937(8) 0.43532(18) 0.0178(4) Uani 1 1 d . . .
H3 H 0.1445 0.3377 0.5047 0.021 Uiso 1 1 calc R . .
C4 C 0.0701(2) 0.34424(8) 0.33192(18) 0.0210(5) Uani 1 1 d . . .
H4 H 0.0700 0.3799 0.3293 0.025 Uiso 1 1 calc R . .
C5 C 0.02453(19) 0.31619(8) 0.23151(18) 0.0190(4) Uani 1 1 d . . .
H5 H -0.0078 0.3322 0.1591 0.023 Uiso 1 1 calc R . .
C6 C 0.02770(17) 0.26444(8) 0.24026(17) 0.0145(4) Uani 1 1 d . . .
C7 C -0.02551(17) 0.23085(8) 0.14198(16) 0.0135(4) Uani 1 1 d . . .
C8 C -0.12980(17) 0.21075(8) -0.03601(16) 0.0145(4) Uani 1 1 d . . .
C9 C -0.19736(18) 0.21181(8) -0.15362(17) 0.0178(4) Uani 1 1 d . . .
H9 H -0.2171 0.2422 -0.1962 0.021 Uiso 1 1 calc R . .
C10 C -0.2340(2) 0.16505(9) -0.20452(18) 0.0212(4) Uani 1 1 d . . .
H10 H -0.2805 0.1630 -0.2850 0.025 Uiso 1 1 calc R . .
C11 C -0.2039(2) 0.12084(9) -0.13997(18) 0.0218(5) Uani 1 1 d . . .
H11 H -0.2312 0.0897 -0.1782 0.026 Uiso 1 1 calc R . .
C12 C -0.13570(19) 0.12089(8) -0.02218(17) 0.0185(4) Uani 1 1 d . . .
H12 H -0.1161 0.0906 0.0207 0.022 Uiso 1 1 calc R . .
C13 C -0.09722(17) 0.16759(8) 0.03043(16) 0.0141(4) Uani 1 1 d . . .
C14 C -0.17733(17) 0.15006(8) 0.36472(16) 0.0142(4) Uani 1 1 d . . .
C15 C -0.11476(18) 0.11037(7) 0.45568(16) 0.0139(4) Uani 1 1 d . . .
C16 C -0.17016(19) 0.08733(8) 0.51580(18) 0.0186(4) Uani 1 1 d . . .
H16 H -0.2513 0.0955 0.5000 0.022 Uiso 1 1 calc R . .
C17 C -0.1048(2) 0.05227(8) 0.59893(19) 0.0227(5) Uani 1 1 d . . .
H17 H -0.1405 0.0365 0.6415 0.027 Uiso 1 1 calc R . .
C18 C 0.01339(19) 0.04022(8) 0.61967(18) 0.0190(4) Uani 1 1 d . . .
H18 H 0.0598 0.0162 0.6760 0.023 Uiso 1 1 calc R . .
C19 C 0.06113(18) 0.06465(8) 0.55493(16) 0.0146(4) Uani 1 1 d . . .
C20 C 0.18413(18) 0.05605(7) 0.56748(16) 0.0145(4) Uani 1 1 d . . .
C21 C 0.36529(18) 0.02526(8) 0.63837(17) 0.0167(4) Uani 1 1 d . . .
C22 C 0.47117(19) -0.00106(8) 0.70257(18) 0.0209(4) Uani 1 1 d . . .
H22 H 0.4773 -0.0254 0.7578 0.025 Uiso 1 1 calc R . .
C23 C 0.5679(2) 0.01107(9) 0.67964(19) 0.0237(5) Uani 1 1 d . . .
H23 H 0.6434 -0.0056 0.7207 0.028 Uiso 1 1 calc R . .
C24 C 0.5576(2) 0.04711(9) 0.59801(19) 0.0231(5) Uani 1 1 d . . .
H24 H 0.6265 0.0543 0.5860 0.028 Uiso 1 1 calc R . .
C25 C 0.44996(19) 0.07250(8) 0.53429(18) 0.0199(4) Uani 1 1 d . . .
H25 H 0.4434 0.0968 0.4788 0.024 Uiso 1 1 calc R . .
C26 C 0.35127(18) 0.06065(8) 0.55549(16) 0.0147(4) Uani 1 1 d . . .
C27 C 0.02521(18) 0.04419(8) 0.19492(16) 0.0151(4) Uani 1 1 d . . .
C28 C 0.12801(18) 0.06587(8) 0.17418(16) 0.0146(4) Uani 1 1 d . . .
C29 C 0.15944(19) 0.04688(8) 0.09155(17) 0.0181(4) Uani 1 1 d . . .
H29 H 0.1155 0.0197 0.0440 0.022 Uiso 1 1 calc R . .
C30 C 0.25627(19) 0.06861(8) 0.08052(17) 0.0200(4) Uani 1 1 d . . .
H30 H 0.2784 0.0567 0.0242 0.024 Uiso 1 1 calc R . .
C31 C 0.32051(18) 0.10779(8) 0.15226(17) 0.0171(4) Uani 1 1 d . . .
H31 H 0.3884 0.1225 0.1477 0.020 Uiso 1 1 calc R . .
C32 C 0.28194(17) 0.12475(8) 0.23119(16) 0.0138(4) Uani 1 1 d . . .
C33 C 0.34394(17) 0.16404(7) 0.31493(16) 0.0130(4) Uani 1 1 d . . .
C34 C 0.49340(18) 0.21279(8) 0.41758(17) 0.0160(4) Uani 1 1 d . . .
C35 C 0.60247(19) 0.23860(9) 0.46479(19) 0.0219(5) Uani 1 1 d . . .
H35 H 0.6581 0.2376 0.4329 0.026 Uiso 1 1 calc R . .
C36 C 0.62486(19) 0.26604(8) 0.56235(18) 0.0209(4) Uani 1 1 d . . .
H36 H 0.6974 0.2852 0.5980 0.025 Uiso 1 1 calc R . .
C37 C 0.54240(19) 0.26603(8) 0.60925(18) 0.0188(4) Uani 1 1 d . . .
H37 H 0.5611 0.2851 0.6762 0.023 Uiso 1 1 calc R . .
C38 C 0.43429(18) 0.23901(8) 0.56111(17) 0.0173(4) Uani 1 1 d . . .
H38 H 0.3800 0.2389 0.5945 0.021 Uiso 1 1 calc R . .
C39 C 0.40893(17) 0.21199(7) 0.46112(17) 0.0143(4) Uani 1 1 d . . .
C40 C 0.4796(2) 0.14357(11) 0.8153(2) 0.0392(6) Uani 1 1 d . . .
H40A H 0.4899 0.1092 0.7946 0.059 Uiso 1 1 calc R . .
H40B H 0.5513 0.1534 0.8851 0.059 Uiso 1 1 calc R . .
H40C H 0.4699 0.1664 0.7533 0.059 Uiso 1 1 calc R . .
C41 C 0.3684(2) 0.14623(11) 0.8350(2) 0.0346(6) Uani 1 1 d . . .
H41A H 0.3818 0.1255 0.9023 0.042 Uiso 1 1 calc R . .
H41B H 0.3559 0.1814 0.8519 0.042 Uiso 1 1 calc R . .
O10 O 0.26188(15) 0.12899(6) 0.73876(13) 0.0272(4) Uani 1 1 d . . .
H10A H 0.2406 0.1503 0.6861 0.041 Uiso 1 1 calc R . .
C42 C -0.3517(3) 0.03847(12) 0.0522(3) 0.0524(9) Uani 1 1 d . . .
H42A H -0.3725 0.0093 0.0855 0.079 Uiso 1 1 calc R . .
H42B H -0.2827 0.0301 0.0372 0.079 Uiso 1 1 calc R . .
H42C H -0.4218 0.0477 -0.0195 0.079 Uiso 1 1 calc R . .
C43 C -0.3184(3) 0.08141(11) 0.1331(3) 0.0427(7) Uani 1 1 d . . .
H43A H -0.2484 0.0720 0.2061 0.051 Uiso 1 1 calc R . .
H43B H -0.2941 0.1105 0.1010 0.051 Uiso 1 1 calc R . .
O11 O -0.41911(15) 0.09497(7) 0.15338(15) 0.0320(4) Uani 1 1 d . . .
H11A H -0.3967 0.1164 0.2059 0.048 Uiso 1 1 calc R . .

loop_
_atom_site_aniso_label
_atom_site_aniso_U_11
_atom_site_aniso_U_22
_atom_site_aniso_U_33
_atom_site_aniso_U_23
_atom_site_aniso_U_13
_atom_site_aniso_U_12
Eu1 0.01020(5) 0.01053(5) 0.01016(5) -0.00019(4) 0.00470(3) -0.00004(4)
O1 0.0170(7) 0.0149(7) 0.0126(7) -0.0010(5) 0.0066(6) -0.0002(6)
O2 0.0193(7) 0.0205(8) 0.0152(7) -0.0061(6) 0.0080(6) -0.0039(6)
O3 0.0157(7) 0.0149(7) 0.0135(7) 0.0018(6) 0.0056(6) 0.0011(6)
O4 0.0143(7) 0.0175(7) 0.0173(7) 0.0034(6) 0.0079(6) 0.0016(6)
O5 0.0140(7) 0.0232(8) 0.0227(8) 0.0031(6) 0.0090(6) 0.0034(6)
O6 0.0164(7) 0.0162(7) 0.0189(7) 0.0055(6) 0.0075(6) 0.0038(6)
O7 0.0172(7) 0.0157(7) 0.0160(7) -0.0027(6) 0.0078(6) -0.0033(6)
O8 0.0297(9) 0.0187(8) 0.0177(7) -0.0056(6) 0.0095(7) -0.0090(7)
O9 0.0138(7) 0.0221(8) 0.0168(7) -0.0019(6) 0.0084(6) -0.0031(6)
N1 0.0094(8) 0.0156(8) 0.0139(8) -0.0002(6) 0.0060(7) 0.0001(6)
N2 0.0119(8) 0.0152(9) 0.0133(8) 0.0003(7) 0.0062(7) -0.0004(6)
N3 0.0125(8) 0.0126(8) 0.0135(8) -0.0012(6) 0.0058(7) -0.0006(6)
N4 0.0130(8) 0.0139(8) 0.0135(8) -0.0002(6) 0.0058(7) 0.0008(6)
N5 0.0122(8) 0.0124(8) 0.0112(8) 0.0009(6) 0.0026(6) 0.0020(6)
N6 0.0115(8) 0.0139(8) 0.0133(8) -0.0001(6) 0.0049(7) 0.0002(6)
C1 0.0108(9) 0.0181(11) 0.0160(10) -0.0022(8) 0.0077(8) -0.0009(8)
C2 0.0112(9) 0.0162(10) 0.0162(9) -0.0017(8) 0.0075(8) -0.0013(8)
C3 0.0171(10) 0.0162(11) 0.0200(10) -0.0039(8) 0.0084(9) -0.0021(8)
C4 0.0243(11) 0.0125(11) 0.0268(11) 0.0001(8) 0.0120(10) -0.0021(8)
C5 0.0210(11) 0.0175(11) 0.0187(10) 0.0032(8) 0.0090(9) 0.0010(8)
C6 0.0124(9) 0.0158(10) 0.0161(9) 0.0010(8) 0.0073(8) -0.0007(8)
C7 0.0116(9) 0.0172(10) 0.0136(9) 0.0021(8) 0.0074(8) 0.0016(8)
C8 0.0119(9) 0.0174(10) 0.0147(9) -0.0006(8) 0.0064(8) -0.0007(8)
C9 0.0168(10) 0.0201(11) 0.0161(10) 0.0033(8) 0.0070(8) 0.0040(8)
C10 0.0195(11) 0.0255(12) 0.0141(10) 0.0007(9) 0.0035(9) 0.0004(9)
C11 0.0208(11) 0.0199(11) 0.0199(11) -0.0041(9) 0.0049(9) -0.0039(9)
C12 0.0174(10) 0.0191(11) 0.0168(10) 0.0018(8) 0.0057(8) -0.0005(8)
C13 0.0114(9) 0.0181(10) 0.0128(9) 0.0015(8) 0.0056(8) 0.0013(8)
C14 0.0146(9) 0.0140(10) 0.0143(9) -0.0031(8) 0.0067(8) -0.0008(8)
C15 0.0146(9) 0.0119(10) 0.0152(9) -0.0016(7) 0.0069(8) -0.0016(8)
C16 0.0154(10) 0.0197(11) 0.0230(11) 0.0009(9) 0.0105(9) -0.0010(8)
C17 0.0225(11) 0.0239(12) 0.0260(11) 0.0062(9) 0.0148(10) -0.0017(9)
C18 0.0194(10) 0.0181(11) 0.0203(10) 0.0059(8) 0.0096(9) 0.0021(8)
C19 0.0153(10) 0.0136(10) 0.0143(9) -0.0012(8) 0.0060(8) -0.0003(8)
C20 0.0165(10) 0.0119(10) 0.0131(9) 0.0006(7) 0.0049(8) 0.0007(8)
C21 0.0149(10) 0.0160(10) 0.0184(10) -0.0005(8) 0.0069(8) 0.0013(8)
C22 0.0211(11) 0.0192(11) 0.0192(10) 0.0054(8) 0.0062(9) 0.0051(9)
C23 0.0171(11) 0.0249(12) 0.0249(11) 0.0053(9) 0.0058(9) 0.0072(9)
C24 0.0157(10) 0.0275(12) 0.0257(11) 0.0059(9) 0.0088(9) 0.0051(9)
C25 0.0190(10) 0.0213(11) 0.0203(10) 0.0048(9) 0.0096(9) 0.0034(9)
C26 0.0137(9) 0.0138(10) 0.0140(9) -0.0002(8) 0.0039(8) 0.0017(8)
C27 0.0167(10) 0.0136(10) 0.0113(9) 0.0026(8) 0.0030(8) 0.0008(8)
C28 0.0138(9) 0.0144(10) 0.0115(9) 0.0021(8) 0.0020(8) 0.0032(8)
C29 0.0197(10) 0.0157(10) 0.0147(10) -0.0023(8) 0.0040(8) 0.0045(8)
C30 0.0222(11) 0.0232(11) 0.0152(10) 0.0003(9) 0.0089(9) 0.0087(9)
C31 0.0149(10) 0.0198(11) 0.0172(10) 0.0028(8) 0.0078(8) 0.0055(8)
C32 0.0124(9) 0.0145(10) 0.0123(9) 0.0029(8) 0.0035(8) 0.0041(8)
C33 0.0109(9) 0.0135(9) 0.0144(9) 0.0041(8) 0.0056(8) 0.0023(7)
C34 0.0150(10) 0.0164(10) 0.0167(10) -0.0007(8) 0.0070(8) -0.0001(8)
C35 0.0172(10) 0.0262(12) 0.0247(11) -0.0018(9) 0.0114(9) -0.0049(9)
C36 0.0152(10) 0.0223(12) 0.0218(11) -0.0002(9) 0.0052(9) -0.0053(8)
C37 0.0173(10) 0.0171(11) 0.0171(10) -0.0029(8) 0.0032(8) -0.0010(8)
C38 0.0153(10) 0.0192(11) 0.0169(10) -0.0004(8) 0.0069(8) 0.0017(8)
C39 0.0114(9) 0.0135(10) 0.0159(9) 0.0027(8) 0.0042(8) 0.0008(7)
C40 0.0348(14) 0.0388(16) 0.0393(15) -0.0108(13) 0.0123(12) -0.0059(13)
C41 0.0338(13) 0.0417(15) 0.0241(12) -0.0107(11) 0.0092(11) -0.0002(12)
O10 0.0299(9) 0.0257(9) 0.0211(8) -0.0001(7) 0.0072(7) -0.0012(7)
C42 0.055(2) 0.0454(19) 0.075(2) -0.0255(17) 0.0459(19) -0.0198(15)
C43 0.0370(15) 0.0386(16) 0.067(2) -0.0210(14) 0.0364(15) -0.0121(12)
O11 0.0226(9) 0.0326(10) 0.0417(10) -0.0054(8) 0.0154(8) -0.0016(7)

loop_
_atom_type_symbol
_atom_type_description
_atom_type_scat_dispersion_real
_atom_type_scat_dispersion_imag
_atom_type_scat_source
C C 0.0033 0.0016 'International Tables Vol C Tables 4.2.6.8 and 6.1.1.4'
H H 0.0000 0.0000 'International Tables Vol C Tables 4.2.6.8 and 6.1.1.4'
N N 0.0061 0.0033 'International Tables Vol C Tables 4.2.6.8 and 6.1.1.4'
O O 0.0106 0.0060 'International Tables Vol C Tables 4.2.6.8 and 6.1.1.4'
Eu Eu -0.1578 3.6682 'International Tables Vol C Tables 4.2.6.8 and 6.1.1.4'

loop_
_geom_angle_atom_site_label_1
_geom_angle_atom_site_label_2
_geom_angle_atom_site_label_3
_geom_angle
_geom_angle_site_symmetry_1
_geom_angle_site_symmetry_3
_geom_angle_publ_flag
O4 Eu1 O7 85.54(5) . . ?
O4 Eu1 O1 88.81(5) . . ?
O7 Eu1 O1 145.28(5) . . ?
O4 Eu1 N1 72.77(5) . . ?
O7 Eu1 N1 143.24(5) . . ?
O1 Eu1 N1 65.19(5) . . ?
O4 Eu1 N3 64.55(5) . . ?
O7 Eu1 N3 72.04(5) . . ?
O1 Eu1 N3 74.61(5) . . ?
N1 Eu1 N3 120.80(5) . . ?
O4 Eu1 N5 135.22(5) . . ?
O7 Eu1 N5 63.98(5) . . ?
O1 Eu1 N5 134.91(5) . . ?
N1 Eu1 N5 112.34(5) . . ?
N3 Eu1 N5 126.80(5) . . ?
O4 Eu1 N4 128.21(5) . . ?
O7 Eu1 N4 80.41(5) . . ?
O1 Eu1 N4 76.42(5) . . ?
N1 Eu1 N4 136.28(5) . . ?
N3 Eu1 N4 63.69(5) . . ?
N5 Eu1 N4 80.37(5) . . ?
O4 Eu1 N2 70.91(5) . . ?
O7 Eu1 N2 81.42(5) . . ?
O1 Eu1 N2 128.55(5) . . ?
N1 Eu1 N2 63.73(5) . . ?
N3 Eu1 N2 129.10(5) . . ?
N5 Eu1 N2 72.64(5) . . ?
N4 Eu1 N2 152.08(5) . . ?
O4 Eu1 N6 144.92(5) . . ?
O7 Eu1 N6 124.22(5) . . ?
O1 Eu1 N6 76.29(5) . . ?
N1 Eu1 N6 72.15(5) . . ?
N3 Eu1 N6 137.13(5) . . ?
N5 Eu1 N6 61.66(5) . . ?
N4 Eu1 N6 79.36(5) . . ?
N2 Eu1 N6 93.71(5) . . ?
C1 O1 Eu1 126.33(12) . . ?
C7 O3 C8 103.72(15) . . ?
C14 O4 Eu1 127.32(13) . . ?
C20 O6 C21 103.82(15) . . ?
C27 O7 Eu1 128.10(13) . . ?
C33 O9 C34 103.73(15) . . ?
C2 N1 C6 117.98(17) . . ?
C2 N1 Eu1 118.03(13) . . ?
C6 N1 Eu1 123.97(13) . . ?
C7 N2 C13 104.04(16) . . ?
C7 N2 Eu1 113.19(12) . . ?
C13 N2 Eu1 142.73(13) . . ?
C19 N3 C15 118.80(17) . . ?
C19 N3 Eu1 123.31(13) . . ?
C15 N3 Eu1 117.88(12) . . ?
C20 N4 C26 103.76(16) . . ?
C20 N4 Eu1 115.18(13) . . ?
C26 N4 Eu1 141.01(12) . . ?
C28 N5 C32 118.29(17) . . ?
C28 N5 Eu1 117.04(12) . . ?
C32 N5 Eu1 123.96(13) . . ?
C33 N6 C39 103.54(16) . . ?
C33 N6 Eu1 113.46(13) . . ?
C39 N6 Eu1 142.88(12) . . ?
O2 C1 O1 126.35(19) . . ?
O2 C1 C2 118.76(18) . . ?
O1 C1 C2 114.89(17) . . ?
N1 C2 C3 122.18(19) . . ?
N1 C2 C1 115.55(17) . . ?
C3 C2 C1 122.25(18) . . ?
C4 C3 C2 119.30(19) . . ?
C4 C3 H3 120.4 . . ?
C2 C3 H3 120.4 . . ?
C3 C4 C5 118.94(19) . . ?
C3 C4 H4 120.5 . . ?
C5 C4 H4 120.5 . . ?
C6 C5 C4 118.14(19) . . ?
C6 C5 H5 120.9 . . ?
C4 C5 H5 120.9 . . ?
N1 C6 C5 123.39(19) . . ?
N1 C6 C7 112.97(17) . . ?
C5 C6 C7 123.58(18) . . ?
N2 C7 O3 115.95(17) . . ?
N2 C7 C6 125.92(18) . . ?
O3 C7 C6 118.03(17) . . ?
C9 C8 C13 125.13(19) . . ?
C9 C8 O3 126.75(18) . . ?
C13 C8 O3 108.12(16) . . ?
C8 C9 C10 114.80(19) . . ?
C8 C9 H9 122.6 . . ?
C10 C9 H9 122.6 . . ?
C9 C10 C11 121.56(19) . . ?
C9 C10 H10 119.2 . . ?
C11 C10 H10 119.2 . . ?
C12 C11 C10 122.4(2) . . ?
C12 C11 H11 118.8 . . ?
C10 C11 H11 118.8 . . ?
C11 C12 C13 116.85(19) . . ?
C11 C12 H12 121.6 . . ?
C13 C12 H12 121.6 . . ?
C8 C13 C12 119.26(18) . . ?
C8 C13 N2 108.16(17) . . ?
C12 C13 N2 132.57(18) . . ?
O5 C14 O4 126.89(19) . . ?
O5 C14 C15 118.02(17) . . ?
O4 C14 C15 115.09(17) . . ?
N3 C15 C16 121.86(18) . . ?
N3 C15 C14 115.05(16) . . ?
C16 C15 C14 123.09(18) . . ?
C17 C16 C15 118.89(19) . . ?
C17 C16 H16 120.6 . . ?
C15 C16 H16 120.6 . . ?
C16 C17 C18 119.65(19) . . ?
C16 C17 H17 120.2 . . ?
C18 C17 H17 120.2 . . ?
C17 C18 C19 117.63(19) . . ?
C17 C18 H18 121.2 . . ?
C19 C18 H18 121.2 . . ?
N3 C19 C18 123.14(18) . . ?
N3 C19 C20 113.04(17) . . ?
C18 C19 C20 123.81(18) . . ?
N4 C20 O6 116.24(17) . . ?
N4 C20 C19 124.78(18) . . ?
O6 C20 C19 118.97(17) . . ?
C22 C21 O6 127.25(19) . . ?
C22 C21 C26 124.87(19) . . ?
O6 C21 C26 107.88(17) . . ?
C21 C22 C23 114.5(2) . . ?
C21 C22 H22 122.8 . . ?
C23 C22 H22 122.8 . . ?
C22 C23 C24 122.2(2) . . ?
C22 C23 H23 118.9 . . ?
C24 C23 H23 118.9 . . ?
C25 C24 C23 122.0(2) . . ?
C25 C24 H24 119.0 . . ?
C23 C24 H24 119.0 . . ?
C24 C25 C26 116.8(2) . . ?
C24 C25 H25 121.6 . . ?
C26 C25 H25 121.6 . . ?
C21 C26 C25 119.68(18) . . ?
C21 C26 N4 108.26(17) . . ?
C25 C26 N4 132.02(18) . . ?
O8 C27 O7 126.68(19) . . ?
O8 C27 C28 118.34(18) . . ?
O7 C27 C28 114.98(17) . . ?
N5 C28 C29 122.29(19) . . ?
N5 C28 C27 114.83(17) . . ?
C29 C28 C27 122.89(18) . . ?
C30 C29 C28 118.62(19) . . ?
C30 C29 H29 120.7 . . ?
C28 C29 H29 120.7 . . ?
C31 C30 C29 119.71(19) . . ?
C31 C30 H30 120.1 . . ?
C29 C30 H30 120.1 . . ?
C30 C31 C32 117.79(19) . . ?
C30 C31 H31 121.1 . . ?
C32 C31 H31 121.1 . . ?
N5 C32 C31 123.22(19) . . ?
N5 C32 C33 113.07(16) . . ?
C31 C32 C33 123.64(18) . . ?
N6 C33 O9 116.59(17) . . ?
N6 C33 C32 125.23(18) . . ?
O9 C33 C32 117.75(16) . . ?
C35 C34 O9 126.82(18) . . ?
C35 C34 C39 125.27(19) . . ?
O9 C34 C39 107.86(17) . . ?
C34 C35 C36 115.11(19) . . ?
C34 C35 H35 122.4 . . ?
C36 C35 H35 122.4 . . ?
C35 C36 C37 121.4(2) . . ?
C35 C36 H36 119.3 . . ?
C37 C36 H36 119.3 . . ?
C38 C37 C36 122.30(19) . . ?
C38 C37 H37 118.9 . . ?
C36 C37 H37 118.9 . . ?
C37 C38 C39 117.09(19) . . ?
C37 C38 H38 121.5 . . ?
C39 C38 H38 121.5 . . ?
C34 C39 C38 118.83(18) . . ?
C34 C39 N6 108.27(17) . . ?
C38 C39 N6 132.82(18) . . ?
C41 C40 H40A 109.5 . . ?
C41 C40 H40B 109.5 . . ?
H40A C40 H40B 109.5 . . ?
C41 C40 H40C 109.5 . . ?
H40A C40 H40C 109.5 . . ?
H40B C40 H40C 109.5 . . ?
O10 C41 C40 112.2(2) . . ?
O10 C41 H41A 109.2 . . ?
C40 C41 H41A 109.2 . . ?
O10 C41 H41B 109.2 . . ?
C40 C41 H41B 109.2 . . ?
H41A C41 H41B 107.9 . . ?
C41 O10 H10A 109.5 . . ?
C43 C42 H42A 109.5 . . ?
C43 C42 H42B 109.5 . . ?
H42A C42 H42B 109.5 . . ?
C43 C42 H42C 109.5 . . ?
H42A C42 H42C 109.5 . . ?
H42B C42 H42C 109.5 . . ?
O11 C43 C42 110.2(2) . . ?
O11 C43 H43A 109.6 . . ?
C42 C43 H43A 109.6 . . ?
O11 C43 H43B 109.6 . . ?
C42 C43 H43B 109.6 . . ?
H43A C43 H43B 108.1 . . ?
C43 O11 H11A 109.5 . . ?

loop_
_geom_bond_atom_site_label_1
_geom_bond_atom_site_label_2
_geom_bond_distance
_geom_bond_site_symmetry_2
_geom_bond_publ_flag
Eu1 O4 2.3644(14) . ?
Eu1 O7 2.3669(14) . ?
Eu1 O1 2.3733(13) . ?
Eu1 N1 2.5293(17) . ?
Eu1 N3 2.5530(16) . ?
Eu1 N5 2.5934(16) . ?
Eu1 N4 2.6410(16) . ?
Eu1 N2 2.6888(16) . ?
Eu1 N6 2.7614(16) . ?
O1 C1 1.284(2) . ?
O2 C1 1.234(2) . ?
O3 C7 1.365(2) . ?
O3 C8 1.389(2) . ?
O4 C14 1.277(2) . ?
O5 C14 1.241(2) . ?
O6 C20 1.352(2) . ?
O6 C21 1.388(2) . ?
O7 C27 1.281(2) . ?
O8 C27 1.234(2) . ?
O9 C33 1.355(2) . ?
O9 C34 1.389(2) . ?
N1 C2 1.340(2) . ?
N1 C6 1.349(2) . ?
N2 C7 1.303(3) . ?
N2 C13 1.417(2) . ?
N3 C19 1.341(3) . ?
N3 C15 1.342(2) . ?
N4 C20 1.307(2) . ?
N4 C26 1.409(2) . ?
N5 C28 1.342(3) . ?
N5 C32 1.350(2) . ?
N6 C33 1.306(2) . ?
N6 C39 1.415(2) . ?
C1 C2 1.525(3) . ?
C2 C3 1.394(3) . ?
C3 C4 1.382(3) . ?
C3 H3 0.9500 . ?
C4 C5 1.395(3) . ?
C4 H4 0.9500 . ?
C5 C6 1.383(3) . ?
C5 H5 0.9500 . ?
C6 C7 1.461(3) . ?
C8 C9 1.386(3) . ?
C8 C13 1.389(3) . ?
C9 C10 1.390(3) . ?
C9 H9 0.9500 . ?
C10 C11 1.400(3) . ?
C10 H10 0.9500 . ?
C11 C12 1.388(3) . ?
C11 H11 0.9500 . ?
C12 C13 1.398(3) . ?
C12 H12 0.9500 . ?
C14 C15 1.520(3) . ?
C15 C16 1.396(3) . ?
C16 C17 1.386(3) . ?
C16 H16 0.9500 . ?
C17 C18 1.393(3) . ?
C17 H17 0.9500 . ?
C18 C19 1.393(3) . ?
C18 H18 0.9500 . ?
C19 C20 1.466(3) . ?
C21 C22 1.383(3) . ?
C21 C26 1.390(3) . ?
C22 C23 1.391(3) . ?
C22 H22 0.9500 . ?
C23 C24 1.401(3) . ?
C23 H23 0.9500 . ?
C24 C25 1.384(3) . ?
C24 H24 0.9500 . ?
C25 C26 1.400(3) . ?
C25 H25 0.9500 . ?
C27 C28 1.523(3) . ?
C28 C29 1.400(3) . ?
C29 C30 1.391(3) . ?
C29 H29 0.9500 . ?
C30 C31 1.390(3) . ?
C30 H30 0.9500 . ?
C31 C32 1.395(3) . ?
C31 H31 0.9500 . ?
C32 C33 1.460(3) . ?
C34 C35 1.383(3) . ?
C34 C39 1.394(3) . ?
C35 C36 1.390(3) . ?
C35 H35 0.9500 . ?
C36 C37 1.405(3) . ?
C36 H36 0.9500 . ?
C37 C38 1.390(3) . ?
C37 H37 0.9500 . ?
C38 C39 1.403(3) . ?
C38 H38 0.9500 . ?
C40 C41 1.505(4) . ?
C40 H40A 0.9800 . ?
C40 H40B 0.9800 . ?
C40 H40C 0.9800 . ?
C41 O10 1.427(3) . ?
C41 H41A 0.9900 . ?
C41 H41B 0.9900 . ?
O10 H10A 0.8400 . ?
C42 C43 1.488(4) . ?
C42 H42A 0.9800 . ?
C42 H42B 0.9800 . ?
C42 H42C 0.9800 . ?
C43 O11 1.426(3) . ?
C43 H43A 0.9900 . ?
C43 H43B 0.9900 . ?
O11 H11A 0.8400 . ?

loop_
_geom_hbond_atom_site_label_D
_geom_hbond_atom_site_label_H
_geom_hbond_atom_site_label_A
_geom_hbond_distance_DH
_geom_hbond_distance_HA
_geom_hbond_distance_DA
_geom_hbond_angle_DHA
_geom_hbond_site_symmetry_A
O10 H10A O1 0.84 2.06 2.880(2) 167.0 .
O11 H11A O5 0.84 2.05 2.855(2) 160.0 .

loop_
_geom_torsion_atom_site_label_1
_geom_torsion_atom_site_label_2
_geom_torsion_atom_site_label_3
_geom_torsion_atom_site_label_4
_geom_torsion
_geom_torsion_site_symmetry_1
_geom_torsion_site_symmetry_2
_geom_torsion_site_symmetry_3
_geom_torsion_site_symmetry_4
_geom_torsion_publ_flag
O4 Eu1 O1 C1 -72.17(15) . . . . ?
O7 Eu1 O1 C1 -152.58(14) . . . . ?
N1 Eu1 O1 C1 -0.64(14) . . . . ?
N3 Eu1 O1 C1 -136.06(16) . . . . ?
N5 Eu1 O1 C1 96.86(16) . . . . ?
N4 Eu1 O1 C1 157.93(16) . . . . ?
N2 Eu1 O1 C1 -7.96(17) . . . . ?
N6 Eu1 O1 C1 75.78(15) . . . . ?
O7 Eu1 O4 C14 68.91(16) . . . . ?
O1 Eu1 O4 C14 -76.80(16) . . . . ?
N1 Eu1 O4 C14 -141.15(16) . . . . ?
N3 Eu1 O4 C14 -3.30(15) . . . . ?
N5 Eu1 O4 C14 114.22(16) . . . . ?
N4 Eu1 O4 C14 -5.18(18) . . . . ?
N2 Eu1 O4 C14 151.37(17) . . . . ?
N6 Eu1 O4 C14 -140.57(15) . . . . ?
O4 Eu1 O7 C27 142.45(16) . . . . ?
O1 Eu1 O7 C27 -136.14(15) . . . . ?
N1 Eu1 O7 C27 89.37(17) . . . . ?
N3 Eu1 O7 C27 -152.88(17) . . . . ?
N5 Eu1 O7 C27 -3.69(15) . . . . ?
N4 Eu1 O7 C27 -87.58(16) . . . . ?
N2 Eu1 O7 C27 71.12(16) . . . . ?
N6 Eu1 O7 C27 -17.54(18) . . . . ?
O4 Eu1 N1 C2 98.00(14) . . . . ?
O7 Eu1 N1 C2 154.56(12) . . . . ?
O1 Eu1 N1 C2 1.15(12) . . . . ?
N3 Eu1 N1 C2 53.13(15) . . . . ?
N5 Eu1 N1 C2 -129.46(13) . . . . ?
N4 Eu1 N1 C2 -29.79(16) . . . . ?
N2 Eu1 N1 C2 174.77(15) . . . . ?
N6 Eu1 N1 C2 -81.65(13) . . . . ?
O4 Eu1 N1 C6 -80.99(14) . . . . ?
O7 Eu1 N1 C6 -24.43(18) . . . . ?
O1 Eu1 N1 C6 -177.84(16) . . . . ?
N3 Eu1 N1 C6 -125.86(14) . . . . ?
N5 Eu1 N1 C6 51.55(15) . . . . ?
N4 Eu1 N1 C6 151.23(13) . . . . ?
N2 Eu1 N1 C6 -4.22(13) . . . . ?
N6 Eu1 N1 C6 99.36(15) . . . . ?
O4 Eu1 N2 C7 82.98(13) . . . . ?
O7 Eu1 N2 C7 171.21(14) . . . . ?
O1 Eu1 N2 C7 10.69(15) . . . . ?
N1 Eu1 N2 C7 3.27(12) . . . . ?
N3 Eu1 N2 C7 112.83(13) . . . . ?
N5 Eu1 N2 C7 -123.48(14) . . . . ?
N4 Eu1 N2 C7 -138.90(13) . . . . ?
N6 Eu1 N2 C7 -64.72(13) . . . . ?
O4 Eu1 N2 C13 -94.0(2) . . . . ?
O7 Eu1 N2 C13 -5.82(19) . . . . ?
O1 Eu1 N2 C13 -166.34(18) . . . . ?
N1 Eu1 N2 C13 -173.7(2) . . . . ?
N3 Eu1 N2 C13 -64.2(2) . . . . ?
N5 Eu1 N2 C13 59.50(19) . . . . ?
N4 Eu1 N2 C13 44.1(2) . . . . ?
N6 Eu1 N2 C13 118.3(2) . . . . ?
O4 Eu1 N3 C19 -178.76(16) . . . . ?
O7 Eu1 N3 C19 87.59(15) . . . . ?
O1 Eu1 N3 C19 -82.61(15) . . . . ?
N1 Eu1 N3 C19 -130.49(14) . . . . ?
N5 Eu1 N3 C19 52.51(17) . . . . ?
N4 Eu1 N3 C19 -0.41(14) . . . . ?
N2 Eu1 N3 C19 149.85(14) . . . . ?
N6 Eu1 N3 C19 -33.74(18) . . . . ?
O4 Eu1 N3 C15 1.70(13) . . . . ?
O7 Eu1 N3 C15 -91.96(14) . . . . ?
O1 Eu1 N3 C15 97.84(14) . . . . ?
N1 Eu1 N3 C15 49.97(15) . . . . ?
N5 Eu1 N3 C15 -127.04(13) . . . . ?
N4 Eu1 N3 C15 -179.95(15) . . . . ?
N2 Eu1 N3 C15 -29.69(16) . . . . ?
N6 Eu1 N3 C15 146.72(13) . . . . ?
O4 Eu1 N4 C20 2.60(16) . . . . ?
O7 Eu1 N4 C20 -73.91(14) . . . . ?
O1 Eu1 N4 C20 80.04(14) . . . . ?
N1 Eu1 N4 C20 108.72(14) . . . . ?
N3 Eu1 N4 C20 0.70(13) . . . . ?
N5 Eu1 N4 C20 -138.91(14) . . . . ?
N2 Eu1 N4 C20 -123.99(14) . . . . ?
N6 Eu1 N4 C20 158.35(14) . . . . ?
O4 Eu1 N4 C26 -174.26(18) . . . . ?
O7 Eu1 N4 C26 109.2(2) . . . . ?
O1 Eu1 N4 C26 -96.8(2) . . . . ?
N1 Eu1 N4 C26 -68.1(2) . . . . ?
N3 Eu1 N4 C26 -176.2(2) . . . . ?
N5 Eu1 N4 C26 44.2(2) . . . . ?
N2 Eu1 N4 C26 59.1(2) . . . . ?
N6 Eu1 N4 C26 -18.51(19) . . . . ?
O4 Eu1 N5 C28 -43.69(16) . . . . ?
O7 Eu1 N5 C28 8.38(13) . . . . ?
O1 Eu1 N5 C28 151.98(12) . . . . ?
N1 Eu1 N5 C28 -131.37(13) . . . . ?
N3 Eu1 N5 C28 45.85(15) . . . . ?
N4 Eu1 N5 C28 92.34(14) . . . . ?
N2 Eu1 N5 C28 -80.40(14) . . . . ?
N6 Eu1 N5 C28 175.38(15) . . . . ?
O4 Eu1 N5 C32 126.52(14) . . . . ?
O7 Eu1 N5 C32 178.58(16) . . . . ?
O1 Eu1 N5 C32 -37.82(17) . . . . ?
N1 Eu1 N5 C32 38.83(16) . . . . ?
N3 Eu1 N5 C32 -143.95(14) . . . . ?
N4 Eu1 N5 C32 -97.46(15) . . . . ?
N2 Eu1 N5 C32 89.80(15) . . . . ?
N6 Eu1 N5 C32 -14.42(13) . . . . ?
O4 Eu1 N6 C33 -117.47(14) . . . . ?
O7 Eu1 N6 C33 26.12(15) . . . . ?
O1 Eu1 N6 C33 175.14(14) . . . . ?
N1 Eu1 N6 C33 -116.89(14) . . . . ?
N3 Eu1 N6 C33 126.76(13) . . . . ?
N5 Eu1 N6 C33 11.97(13) . . . . ?
N4 Eu1 N6 C33 96.69(14) . . . . ?
N2 Eu1 N6 C33 -56.03(14) . . . . ?
O4 Eu1 N6 C39 57.7(2) . . . . ?
O7 Eu1 N6 C39 -158.68(19) . . . . ?
O1 Eu1 N6 C39 -9.7(2) . . . . ?
N1 Eu1 N6 C39 58.3(2) . . . . ?
N3 Eu1 N6 C39 -58.0(2) . . . . ?
N5 Eu1 N6 C39 -172.8(2) . . . . ?
N4 Eu1 N6 C39 -88.1(2) . . . . ?
N2 Eu1 N6 C39 119.2(2) . . . . ?
Eu1 O1 C1 O2 -179.18(14) . . . . ?
Eu1 O1 C1 C2 0.1(2) . . . . ?
C6 N1 C2 C3 -1.1(3) . . . . ?
Eu1 N1 C2 C3 179.85(15) . . . . ?
C6 N1 C2 C1 177.52(16) . . . . ?
Eu1 N1 C2 C1 -1.5(2) . . . . ?
O2 C1 C2 N1 -179.66(17) . . . . ?
O1 C1 C2 N1 1.0(2) . . . . ?
O2 C1 C2 C3 -1.0(3) . . . . ?
O1 C1 C2 C3 179.61(18) . . . . ?
N1 C2 C3 C4 -1.2(3) . . . . ?
C1 C2 C3 C4 -179.73(18) . . . . ?
C2 C3 C4 C5 2.0(3) . . . . ?
C3 C4 C5 C6 -0.5(3) . . . . ?
C2 N1 C6 C5 2.7(3) . . . . ?
Eu1 N1 C6 C5 -178.30(15) . . . . ?
C2 N1 C6 C7 -174.54(16) . . . . ?
Eu1 N1 C6 C7 4.4(2) . . . . ?
C4 C5 C6 N1 -1.9(3) . . . . ?
C4 C5 C6 C7 175.04(18) . . . . ?
C13 N2 C7 O3 -0.9(2) . . . . ?
Eu1 N2 C7 O3 -179.08(11) . . . . ?
C13 N2 C7 C6 175.35(18) . . . . ?
Eu1 N2 C7 C6 -2.8(2) . . . . ?
C8 O3 C7 N2 0.2(2) . . . . ?
C8 O3 C7 C6 -176.37(16) . . . . ?
N1 C6 C7 N2 -0.7(3) . . . . ?
C5 C6 C7 N2 -178.0(2) . . . . ?
N1 C6 C7 O3 175.49(16) . . . . ?
C5 C6 C7 O3 -1.8(3) . . . . ?
C7 O3 C8 C9 179.94(19) . . . . ?
C7 O3 C8 C13 0.63(19) . . . . ?
C13 C8 C9 C10 0.7(3) . . . . ?
O3 C8 C9 C10 -178.54(18) . . . . ?
C8 C9 C10 C11 0.1(3) . . . . ?
C9 C10 C11 C12 -0.4(3) . . . . ?
C10 C11 C12 C13 -0.2(3) . . . . ?
C9 C8 C13 C12 -1.2(3) . . . . ?
O3 C8 C13 C12 178.12(17) . . . . ?
C9 C8 C13 N2 179.48(18) . . . . ?
O3 C8 C13 N2 -1.2(2) . . . . ?
C11 C12 C13 C8 0.9(3) . . . . ?
C11 C12 C13 N2 -180.0(2) . . . . ?
C7 N2 C13 C8 1.3(2) . . . . ?
Eu1 N2 C13 C8 178.46(14) . . . . ?
C7 N2 C13 C12 -177.9(2) . . . . ?
Eu1 N2 C13 C12 -0.7(4) . . . . ?
Eu1 O4 C14 O5 -175.48(15) . . . . ?
Eu1 O4 C14 C15 4.2(2) . . . . ?
C19 N3 C15 C16 0.8(3) . . . . ?
Eu1 N3 C15 C16 -179.66(15) . . . . ?
C19 N3 C15 C14 179.91(17) . . . . ?
Eu1 N3 C15 C14 -0.5(2) . . . . ?
O5 C14 C15 N3 177.65(18) . . . . ?
O4 C14 C15 N3 -2.1(3) . . . . ?
O5 C14 C15 C16 -3.2(3) . . . . ?
O4 C14 C15 C16 177.06(19) . . . . ?
N3 C15 C16 C17 0.4(3) . . . . ?
C14 C15 C16 C17 -178.66(19) . . . . ?
C15 C16 C17 C18 -0.9(3) . . . . ?
C16 C17 C18 C19 0.3(3) . . . . ?
C15 N3 C19 C18 -1.5(3) . . . . ?
Eu1 N3 C19 C18 179.00(15) . . . . ?
C15 N3 C19 C20 179.63(17) . . . . ?
Eu1 N3 C19 C20 0.1(2) . . . . ?
C17 C18 C19 N3 0.9(3) . . . . ?
C17 C18 C19 C20 179.7(2) . . . . ?
C26 N4 C20 O6 -2.1(2) . . . . ?
Eu1 N4 C20 O6 179.90(12) . . . . ?
C26 N4 C20 C19 176.92(19) . . . . ?
Eu1 N4 C20 C19 -1.1(2) . . . . ?
C21 O6 C20 N4 1.9(2) . . . . ?
C21 O6 C20 C19 -177.19(17) . . . . ?
N3 C19 C20 N4 0.7(3) . . . . ?
C18 C19 C20 N4 -178.2(2) . . . . ?
N3 C19 C20 O6 179.71(17) . . . . ?
C18 C19 C20 O6 0.8(3) . . . . ?
C20 O6 C21 C22 178.4(2) . . . . ?
C20 O6 C21 C26 -0.8(2) . . . . ?
O6 C21 C22 C23 -178.0(2) . . . . ?
C26 C21 C22 C23 1.0(3) . . . . ?
C21 C22 C23 C24 0.1(3) . . . . ?
C22 C23 C24 C25 -0.7(4) . . . . ?
C23 C24 C25 C26 0.3(3) . . . . ?
C22 C21 C26 C25 -1.5(3) . . . . ?
O6 C21 C26 C25 177.71(18) . . . . ?
C22 C21 C26 N4 -179.6(2) . . . . ?
O6 C21 C26 N4 -0.4(2) . . . . ?
C24 C25 C26 C21 0.7(3) . . . . ?
C24 C25 C26 N4 178.3(2) . . . . ?
C20 N4 C26 C21 1.4(2) . . . . ?
Eu1 N4 C26 C21 178.52(15) . . . . ?
C20 N4 C26 C25 -176.3(2) . . . . ?
Eu1 N4 C26 C25 0.7(4) . . . . ?
Eu1 O7 C27 O8 178.83(15) . . . . ?
Eu1 O7 C27 C28 -0.9(2) . . . . ?
C32 N5 C28 C29 -2.8(3) . . . . ?
Eu1 N5 C28 C29 168.02(15) . . . . ?
C32 N5 C28 C27 177.33(16) . . . . ?
Eu1 N5 C28 C27 -11.9(2) . . . . ?
O8 C27 C28 N5 -170.88(18) . . . . ?
O7 C27 C28 N5 8.9(2) . . . . ?
O8 C27 C28 C29 9.2(3) . . . . ?
O7 C27 C28 C29 -171.03(18) . . . . ?
N5 C28 C29 C30 1.3(3) . . . . ?
C27 C28 C29 C30 -178.78(18) . . . . ?
C28 C29 C30 C31 1.1(3) . . . . ?
C29 C30 C31 C32 -1.9(3) . . . . ?
C28 N5 C32 C31 1.9(3) . . . . ?
Eu1 N5 C32 C31 -168.19(14) . . . . ?
C28 N5 C32 C33 -175.25(17) . . . . ?
Eu1 N5 C32 C33 14.7(2) . . . . ?
C30 C31 C32 N5 0.4(3) . . . . ?
C30 C31 C32 C33 177.24(19) . . . . ?
C39 N6 C33 O9 -0.4(2) . . . . ?
Eu1 N6 C33 O9 176.57(12) . . . . ?
C39 N6 C33 C32 171.79(18) . . . . ?
Eu1 N6 C33 C32 -11.2(2) . . . . ?
C34 O9 C33 N6 0.6(2) . . . . ?
C34 O9 C33 C32 -172.28(17) . . . . ?
N5 C32 C33 N6 -0.9(3) . . . . ?
C31 C32 C33 N6 -178.02(19) . . . . ?
N5 C32 C33 O9 171.26(16) . . . . ?
C31 C32 C33 O9 -5.9(3) . . . . ?
C33 O9 C34 C35 177.2(2) . . . . ?
C33 O9 C34 C39 -0.4(2) . . . . ?
O9 C34 C35 C36 -178.3(2) . . . . ?
C39 C34 C35 C36 -1.1(3) . . . . ?
C34 C35 C36 C37 1.3(3) . . . . ?
C35 C36 C37 C38 -0.3(3) . . . . ?
C36 C37 C38 C39 -1.1(3) . . . . ?
C35 C34 C39 C38 -0.3(3) . . . . ?
O9 C34 C39 C38 177.38(17) . . . . ?
C35 C34 C39 N6 -177.5(2) . . . . ?
O9 C34 C39 N6 0.2(2) . . . . ?
C37 C38 C39 C34 1.4(3) . . . . ?
C37 C38 C39 N6 177.8(2) . . . . ?
C33 N6 C39 C34 0.1(2) . . . . ?
Eu1 N6 C39 C34 -175.32(15) . . . . ?
C33 N6 C39 C38 -176.5(2) . . . . ?
Eu1 N6 C39 C38 8.0(4) . . . . ?
